data_9013520
loop_
_publ_author_name
'Patwe, S. J.'
'Achary, S. N.'
'Tyagi, A. K.'

_publ_section_title
;Lattice thermal expansion of zircon-type LuPO4 and LuVO4: A comparative study
;
_journal_name_full 'American Mineralogist'
_journal_page_first 98
_journal_page_last 104
_journal_paper_doi 10.2138/am.2009.2899
_journal_volume 94
_journal_year 2009
_chemical_compound_source Synthetic
_chemical_formula_structural LuVO4
_chemical_formula_sum 'Lu O4 V'
_space_group_IT_number 141
_symmetry_space_group_name_Hall '-I 4bd 2'
_symmetry_space_group_name_H-M 'I 41/a m d :2'
_cell_angle_alpha 90
_cell_angle_beta 90
_cell_angle_gamma 90
_cell_length_a 7.0265
_cell_length_b 7.0265
_cell_length_c 6.2423
_cell_formula_units_Z 4
_cell_volume 308.193
_database_code_amcsd 0004795
_diffrn_ambient_temperature 473.15
_exptl_crystal_density_diffrn 6.248
_cod_original_sg_symbol_H-M 'I 41/a m d'
_cod_original_formula_sum 'Lu V O4'
_cod_database_code 9013520
_amcsd_formula_title LuVO4

loop_
_space_group_symop_operation_xyz
x,y,z
1/2+x,1/2+y,1/2+z
1/4-y,3/4-x,1/4+z
3/4-y,1/4-x,3/4+z
1/4+y,3/4+x,1/4-z
3/4+y,1/4+x,3/4-z
1/4+y,3/4-x,1/4-z
3/4+y,1/4-x,3/4-z
1/4-y,3/4+x,1/4+z
3/4-y,1/4+x,3/4+z
1/2+x,-y,1/2+z
+x,1/2-y,+z
1/2-x,y,1/2-z
-x,1/2+y,-z
1/2+x,y,1/2-z
+x,1/2+y,-z
1/2-x,-y,1/2+z
-x,1/2-y,+z
1/4+y,1/4+x,3/4+z
3/4+y,3/4+x,1/4+z
1/4-y,1/4-x,3/4-z
3/4-y,3/4-x,1/4-z
1/4-y,1/4+x,3/4-z
3/4-y,3/4+x,1/4-z
1/4+y,1/4-x,3/4+z
3/4+y,3/4-x,1/4+z
-x,y,z
1/2-x,1/2+y,1/2+z
x,-y,-z
1/2+x,1/2-y,1/2-z
-x,-y,-z
1/2-x,1/2-y,1/2-z

loop_
_atom_site_label
_atom_site_fract_x
_atom_site_fract_y
_atom_site_fract_z
_atom_site_U_iso_or_equiv
Lu 0.00000 0.75000 0.12500 0.00735
V 0.00000 0.25000 0.37500 0.00329
O 0.00000 0.43680 0.20500 0.01520

loop_
_cod_related_entry_id
_cod_related_entry_database
_cod_related_entry_code
1 AMCSD 0004795
